data_4514100
loop_
_publ_author_name
'Fan, Ting'
'Duan, Lele'
'Huang, Ping'
'Chen, Hong'
'Daniel, Quentin'
'Ahlquist, M\%arten S. G.'
'Sun, Licheng'

_publ_section_title
;
 The Ru-tpc Water Oxidation Catalyst and Beyond: Water Nucleophilic Attack
 Pathway versus Radical Coupling Pathway
;
_journal_issue 4
_journal_name_full 'ACS Catalysis'
_journal_page_first 2956
_journal_paper_doi 10.1021/acscatal.6b03393
_journal_volume 7
_journal_year 2017
_chemical_formula_sum 'C60 H54 F18 N12 O4 P3 Ru2'
_chemical_formula_weight 1644.20
_space_group_crystal_system triclinic
_space_group_IT_number 2
_space_group_name_Hall '-P 1'
_space_group_name_H-M_alt 'P -1'
_symmetry_space_group_name_Hall '-P 1'
_symmetry_space_group_name_H-M 'P -1'
_atom_sites_solution_hydrogens geom
_audit_creation_method SHELXL-2014/7
_cell_angle_alpha 91.45(2)
_cell_angle_beta 100.63(2)
_cell_angle_gamma 115.950(19)
_cell_formula_units_Z 1
_cell_length_a 13.578(8)
_cell_length_b 13.579(10)
_cell_length_c 13.733(11)
_cell_measurement_temperature 298(2)
_cell_volume 2222(3)
_computing_structure_refinement 'SHELXL-2014/7 (Sheldrick, 2014)'
_diffrn_ambient_temperature 298(2)
_diffrn_measured_fraction_theta_full 0.921
_diffrn_measured_fraction_theta_max 0.921
_diffrn_radiation_type MoK\a
_diffrn_radiation_wavelength 0.71073
_diffrn_reflns_av_R_equivalents 0.1300
_diffrn_reflns_av_unetI/netI 0.1684
_diffrn_reflns_Laue_measured_fraction_full 0.921
_diffrn_reflns_Laue_measured_fraction_max 0.921
_diffrn_reflns_limit_h_max 11
_diffrn_reflns_limit_h_min -11
_diffrn_reflns_limit_k_max 12
_diffrn_reflns_limit_k_min -12
_diffrn_reflns_limit_l_max 13
_diffrn_reflns_limit_l_min -13
_diffrn_reflns_number 7558
_diffrn_reflns_point_group_measured_fraction_full 0.921
_diffrn_reflns_point_group_measured_fraction_max 0.921
_diffrn_reflns_theta_full 19.778
_diffrn_reflns_theta_max 19.778
_diffrn_reflns_theta_min 2.225
_exptl_absorpt_coefficient_mu 0.474
_exptl_crystal_colour dark-red
_exptl_crystal_density_diffrn 1.229
_exptl_crystal_description blcok
_exptl_crystal_F_000 825
_exptl_crystal_size_max 0.040
_exptl_crystal_size_mid 0.040
_exptl_crystal_size_min 0.020
_refine_diff_density_max 1.182
_refine_diff_density_min -1.229
_refine_diff_density_rms 0.144
_refine_ls_extinction_method none
_refine_ls_goodness_of_fit_ref 1.125
_refine_ls_hydrogen_treatment constr
_refine_ls_matrix_type full
_refine_ls_number_parameters 451
_refine_ls_number_reflns 3686
_refine_ls_number_restraints 444
_refine_ls_restrained_S_all 1.134
_refine_ls_R_factor_all 0.1651
_refine_ls_R_factor_gt 0.1007
_refine_ls_shift/su_max 0.000
_refine_ls_shift/su_mean 0.000
_refine_ls_structure_factor_coef Fsqd
_refine_ls_weighting_details 'w=1/[\s^2^(Fo^2^)+(0.1582P)^2^] where P=(Fo^2^+2Fc^2^)/3'
_refine_ls_weighting_scheme calc
_refine_ls_wR_factor_gt 0.2554
_refine_ls_wR_factor_ref 0.2951
_reflns_Friedel_coverage 0.000
_reflns_number_gt 2106
_reflns_number_total 3686
_reflns_threshold_expression 'I > 2\s(I)'
_cod_data_source_file cs6b03393_si_003.cif
_cod_data_source_block a_sq
_cod_database_code 4514100
_shelx_shelxl_version_number 2014/7
_shelx_space_group_comment
;
The symmetry employed for this shelxl refinement is uniquely defined
by the following loop, which should always be used as a source of
symmetry information in preference to the above space-group names.
They are only intended as comments.
;
_shelx_estimated_absorpt_t_min 0.981
_shelx_estimated_absorpt_t_max 0.991

loop_
_space_group_symop_operation_xyz
'x, y, z'
'-x, -y, -z'

loop_
_atom_site_label
_atom_site_type_symbol
_atom_site_fract_x
_atom_site_fract_y
_atom_site_fract_z
_atom_site_U_iso_or_equiv
_atom_site_adp_type
_atom_site_occupancy
_atom_site_site_symmetry_order
_atom_site_calc_flag
_atom_site_refinement_flags_posn
_atom_site_refinement_flags_adp
_atom_site_refinement_flags_occupancy
C1 C 0.5113(14) 0.2517(14) 0.5744(12) 0.039(4) Uani 1 1 d . U .
H1 H 0.5358 0.3252 0.5634 0.047 Uiso 1 1 calc R U .
C2 C 0.4016(15) 0.1882(15) 0.5609(15) 0.055(5) Uani 1 1 d . U .
H2 H 0.3523 0.2171 0.5371 0.067 Uiso 1 1 calc R U .
C3 C 0.3592(17) 0.0793(15) 0.5816(17) 0.069(6) Uani 1 1 d . U .
H3 H 0.2829 0.0349 0.5762 0.083 Uiso 1 1 calc R U .
C4 C 0.4392(15) 0.0414(14) 0.6110(15) 0.059(6) Uani 1 1 d . U .
H4 H 0.4155 -0.0318 0.6225 0.070 Uiso 1 1 calc R U .
C5 C 0.5527(14) 0.1096(14) 0.6234(13) 0.041(4) Uani 1 1 d . U .
C6 C 0.6371(14) 0.0748(14) 0.6543(13) 0.039(4) Uani 1 1 d . U .
C7 C 0.6265(16) -0.0274(14) 0.6752(14) 0.052(5) Uani 1 1 d . U .
H7 H 0.5553 -0.0853 0.6702 0.062 Uiso 1 1 calc R U .
C8 C 0.7201(17) -0.0457(16) 0.7037(17) 0.073(7) Uani 1 1 d . U .
H8 H 0.7118 -0.1156 0.7161 0.087 Uiso 1 1 calc R U .
C9 C 0.8232(17) 0.0389(14) 0.7131(15) 0.057(5) Uani 1 1 d . U .
H9 H 0.8864 0.0279 0.7340 0.068 Uiso 1 1 calc R U .
C10 C 0.8351(15) 0.1416(14) 0.6917(13) 0.039(4) Uani 1 1 d . U .
C11 C 0.9446(15) 0.2441(14) 0.6900(13) 0.041(4) Uani 1 1 d . U .
C12 C 1.0436(15) 0.2446(15) 0.7120(14) 0.052(5) Uani 1 1 d . U .
H12 H 1.0494 0.1813 0.7296 0.062 Uiso 1 1 calc R U .
C13 C 1.1370(16) 0.3388(15) 0.7087(14) 0.055(5) Uani 1 1 d . U .
H13 H 1.2072 0.3401 0.7223 0.066 Uiso 1 1 calc R U .
C14 C 1.1267(15) 0.4319(15) 0.6850(13) 0.048(5) Uani 1 1 d . U .
H14 H 1.1901 0.4967 0.6824 0.058 Uiso 1 1 calc R U .
C15 C 1.0237(14) 0.4293(13) 0.6655(13) 0.039(4) Uani 1 1 d . U .
C16 C 1.0070(14) 0.5328(15) 0.6531(16) 0.039(4) Uani 1 1 d . U .
C17 C 0.8288(18) 0.3438(16) 0.8558(16) 0.065(6) Uani 1 1 d . U .
H17 H 0.8721 0.3084 0.8465 0.078 Uiso 1 1 calc R U .
C18 C 0.8372(19) 0.3791(16) 0.9501(17) 0.070(6) Uani 1 1 d . U .
H18 H 0.8829 0.3675 1.0031 0.084 Uiso 1 1 calc R U .
C19 C 0.776(2) 0.4324(19) 0.9651(18) 0.078(7) Uani 1 1 d . U .
C20 C 0.712(2) 0.4444(19) 0.8905(18) 0.082(7) Uani 1 1 d . U .
H20 H 0.6694 0.4803 0.9005 0.099 Uiso 1 1 calc R U .
C21 C 0.7061(17) 0.4037(15) 0.7942(16) 0.059(5) Uani 1 1 d . U .
H21 H 0.6576 0.4123 0.7416 0.070 Uiso 1 1 calc R U .
C22 C 0.785(3) 0.475(2) 1.0694(19) 0.137(12) Uani 1 1 d . U .
H22A H 0.7295 0.4193 1.0982 0.206 Uiso 1 1 calc R U .
H22B H 0.7719 0.5393 1.0683 0.206 Uiso 1 1 calc R U .
H22C H 0.8583 0.4944 1.1087 0.206 Uiso 1 1 calc R U .
C23 C 0.8179(14) 0.2099(12) 0.4514(13) 0.037(4) Uani 1 1 d . U .
H23 H 0.8646 0.1948 0.5007 0.044 Uiso 1 1 calc R U .
C24 C 0.8124(14) 0.1830(13) 0.3563(13) 0.039(4) Uani 1 1 d . U .
H24 H 0.8536 0.1468 0.3426 0.046 Uiso 1 1 calc R U .
C25 C 0.7497(15) 0.2050(13) 0.2756(14) 0.041(4) Uani 1 1 d . U .
C26 C 0.6863(15) 0.2543(14) 0.3059(15) 0.049(5) Uani 1 1 d . U .
H26 H 0.6395 0.2694 0.2568 0.058 Uiso 1 1 calc R U .
C27 C 0.6899(15) 0.2807(13) 0.4023(14) 0.044(4) Uani 1 1 d . U .
H27 H 0.6464 0.3140 0.4166 0.052 Uiso 1 1 calc R U .
C28 C 0.7499(17) 0.1794(17) 0.1739(14) 0.068(6) Uani 1 1 d . U .
H28A H 0.8201 0.1800 0.1704 0.102 Uiso 1 1 calc R U .
H28B H 0.7401 0.2335 0.1349 0.102 Uiso 1 1 calc R U .
H28C H 0.6897 0.1077 0.1482 0.102 Uiso 1 1 calc R U .
C29 C 0.7751(15) 0.5324(14) 0.5684(13) 0.042(5) Uani 1 1 d . U .
C30 C 0.789(2) 0.6386(15) 0.5448(17) 0.085(8) Uani 1 1 d . U .
H30A H 0.7749 0.6747 0.5980 0.127 Uiso 1 1 calc R U .
H30B H 0.7363 0.6306 0.4841 0.127 Uiso 1 1 calc R U .
H30C H 0.8638 0.6819 0.5365 0.127 Uiso 1 1 calc R U .
N1 N 0.5871(11) 0.2171(11) 0.6023(10) 0.040(3) Uani 1 1 d . U .
N2 N 0.7461(12) 0.1582(10) 0.6627(10) 0.038(3) Uani 1 1 d . U .
N3 N 0.9277(11) 0.3353(11) 0.6686(10) 0.042(3) Uani 1 1 d . U .
N4 N 0.7657(12) 0.3534(11) 0.7734(12) 0.045(3) Uani 1 1 d . U .
N5 N 0.7549(11) 0.2606(10) 0.4795(11) 0.035(3) Uani 1 1 d . U .
N6 N 0.7681(11) 0.4517(11) 0.5874(11) 0.042(4) Uani 1 1 d . U .
O005 O 1.0094(11) 0.5835(10) 0.7282(10) 0.064(4) Uani 1 1 d . U .
O006 O 1.0058(11) 0.5621(9) 0.5671(10) 0.057(4) Uani 1 1 d . U .
Ru1 Ru 0.75977(12) 0.30232(11) 0.62877(12) 0.0360(7) Uani 1 1 d . U .
F1 F 0.523(2) 0.622(2) 0.598(2) 0.219(7) Uani 1 1 d . U .
F2 F 0.5368(15) 0.6969(15) 0.7258(18) 0.177(6) Uani 1 1 d . U .
F3 F 0.3922(15) 0.5383(14) 0.6681(18) 0.182(6) Uani 1 1 d . U .
F4 F 0.522(2) 0.548(2) 0.807(2) 0.222(7) Uani 1 1 d . U .
F5 F 0.501(2) 0.4666(18) 0.6739(19) 0.210(7) Uani 1 1 d . U .
F6 F 0.6480(17) 0.6260(18) 0.7416(18) 0.197(7) Uani 1 1 d . U .
P2 P 0.5143(6) 0.5775(6) 0.7012(7) 0.102(3) Uani 1 1 d . U .
F7 F 1.0057(17) 0.9743(16) 0.6053(14) 0.157(7) Uani 1 1 d . U .
F8 F 0.8899(15) 0.8977(15) 0.4602(16) 0.176(7) Uani 1 1 d . U .
F9 F 0.9431(15) 1.0731(14) 0.5121(13) 0.145(6) Uani 1 1 d . U .
P1 P 1.0000 1.0000 0.5000 0.074(3) Uani 1 2 d S U P

loop_
_atom_site_aniso_label
_atom_site_aniso_U_11
_atom_site_aniso_U_22
_atom_site_aniso_U_33
_atom_site_aniso_U_23
_atom_site_aniso_U_13
_atom_site_aniso_U_12
C1 0.028(7) 0.032(8) 0.051(11) -0.006(7) 0.007(6) 0.009(5)
C2 0.028(7) 0.036(8) 0.096(15) -0.002(8) 0.009(7) 0.010(6)
C3 0.032(8) 0.042(8) 0.130(17) 0.010(9) 0.021(8) 0.013(6)
C4 0.026(7) 0.027(8) 0.116(16) 0.006(8) 0.021(7) 0.003(5)
C5 0.027(6) 0.027(6) 0.065(12) 0.002(6) 0.017(6) 0.007(5)
C6 0.029(6) 0.028(6) 0.056(11) -0.002(6) 0.015(5) 0.008(5)
C7 0.040(8) 0.029(7) 0.084(14) 0.003(7) 0.019(8) 0.011(6)
C8 0.049(8) 0.043(8) 0.133(19) 0.028(9) 0.027(8) 0.022(6)
C9 0.047(8) 0.038(7) 0.093(15) 0.019(7) 0.020(8) 0.024(6)
C10 0.032(6) 0.034(6) 0.051(11) 0.004(6) 0.010(5) 0.016(4)
C11 0.033(6) 0.036(6) 0.049(11) 0.000(6) 0.010(5) 0.012(4)
C12 0.033(6) 0.043(8) 0.074(13) -0.001(8) 0.008(7) 0.014(5)
C13 0.036(7) 0.046(8) 0.082(14) 0.000(8) 0.014(7) 0.016(6)
C14 0.026(7) 0.042(8) 0.069(13) -0.003(8) 0.012(7) 0.009(6)
C15 0.026(6) 0.033(6) 0.051(10) -0.004(5) 0.009(6) 0.006(5)
C16 0.018(9) 0.030(7) 0.055(8) -0.006(6) -0.001(7) 0.002(6)
C17 0.071(12) 0.060(13) 0.069(7) -0.006(7) 0.003(7) 0.040(11)
C18 0.081(14) 0.062(14) 0.068(8) -0.006(8) 0.004(8) 0.038(11)
C19 0.091(15) 0.077(15) 0.077(9) 0.000(9) 0.016(8) 0.050(12)
C20 0.106(16) 0.089(16) 0.075(9) -0.004(9) 0.016(8) 0.067(14)
C21 0.058(11) 0.050(12) 0.075(9) 0.002(8) 0.016(8) 0.030(10)
C22 0.20(3) 0.17(3) 0.082(11) -0.010(11) 0.019(11) 0.13(3)
C23 0.036(9) 0.019(9) 0.050(7) 0.001(6) 0.001(6) 0.011(7)
C24 0.032(9) 0.021(9) 0.051(7) -0.006(6) 0.004(6) 0.004(7)
C25 0.030(10) 0.024(10) 0.054(7) -0.003(6) 0.000(6) 0.003(7)
C26 0.039(10) 0.032(11) 0.063(7) -0.003(7) 0.000(6) 0.011(8)
C27 0.034(9) 0.024(10) 0.063(7) -0.002(6) -0.001(6) 0.010(8)
C28 0.067(14) 0.076(15) 0.056(8) -0.009(8) 0.004(8) 0.031(12)
C29 0.046(13) 0.018(7) 0.054(12) 0.003(7) 0.008(9) 0.009(7)
C30 0.13(2) 0.030(9) 0.098(18) 0.021(9) 0.030(15) 0.038(11)
N1 0.023(5) 0.023(5) 0.063(8) -0.001(5) 0.009(5) 0.002(4)
N2 0.028(5) 0.024(5) 0.060(8) 0.004(5) 0.011(5) 0.010(4)
N3 0.024(5) 0.031(5) 0.060(8) 0.001(5) 0.006(4) 0.005(4)
N4 0.036(8) 0.022(7) 0.066(6) -0.002(5) 0.007(5) 0.005(6)
N5 0.023(7) 0.007(6) 0.059(5) -0.005(4) 0.000(4) -0.005(5)
N6 0.027(8) 0.018(6) 0.069(9) 0.004(5) 0.004(6) 0.003(6)
O005 0.081(10) 0.037(7) 0.061(8) -0.006(6) 0.011(7) 0.019(7)
O006 0.066(9) 0.025(7) 0.060(8) -0.003(5) 0.005(6) 0.006(6)
Ru1 0.0218(10) 0.0164(9) 0.0627(13) -0.0022(7) 0.0075(7) 0.0032(6)
F1 0.192(15) 0.228(15) 0.261(11) 0.095(10) 0.041(10) 0.114(13)
F2 0.100(11) 0.120(8) 0.305(15) 0.037(8) 0.014(10) 0.056(8)
F3 0.098(8) 0.114(10) 0.324(16) 0.057(10) 0.007(8) 0.052(7)
F4 0.218(16) 0.218(16) 0.246(11) 0.073(9) 0.042(9) 0.113(13)
F5 0.207(15) 0.160(10) 0.285(15) 0.014(9) -0.015(11) 0.130(10)
F6 0.123(8) 0.202(14) 0.272(16) 0.051(11) 0.013(8) 0.091(8)
P2 0.059(5) 0.086(5) 0.178(8) 0.045(5) 0.014(5) 0.051(4)
F7 0.205(18) 0.185(15) 0.136(9) 0.010(9) 0.030(9) 0.141(13)
F8 0.118(11) 0.134(10) 0.230(16) -0.032(10) -0.008(10) 0.036(8)
F9 0.147(14) 0.162(11) 0.170(14) -0.026(10) -0.004(10) 0.125(11)
P1 0.051(6) 0.075(6) 0.099(7) -0.020(5) -0.011(5) 0.043(4)

loop_
_atom_type_symbol
_atom_type_description
_atom_type_scat_dispersion_real
_atom_type_scat_dispersion_imag
_atom_type_scat_source
C C 0.0033 0.0016 'International Tables Vol C Tables 4.2.6.8 and 6.1.1.4'
H H 0.0000 0.0000 'International Tables Vol C Tables 4.2.6.8 and 6.1.1.4'
N N 0.0061 0.0033 'International Tables Vol C Tables 4.2.6.8 and 6.1.1.4'
O O 0.0106 0.0060 'International Tables Vol C Tables 4.2.6.8 and 6.1.1.4'
Ru Ru -1.2594 0.8363 'International Tables Vol C Tables 4.2.6.8 and 6.1.1.4'
P P 0.1023 0.0942 'International Tables Vol C Tables 4.2.6.8 and 6.1.1.4'
F F 0.0171 0.0103 'International Tables Vol C Tables 4.2.6.8 and 6.1.1.4'

loop_
_geom_angle_atom_site_label_1
_geom_angle_atom_site_label_2
_geom_angle_atom_site_label_3
_geom_angle
_geom_angle_site_symmetry_1
_geom_angle_site_symmetry_3
N1 C1 C2 124.0(18) . .
N1 C1 H1 118.0 . .
C2 C1 H1 118.0 . .
C1 C2 C3 121.2(19) . .
C1 C2 H2 119.4 . .
C3 C2 H2 119.4 . .
C2 C3 C4 115.2(17) . .
C2 C3 H3 122.4 . .
C4 C3 H3 122.4 . .
C5 C4 C3 121.9(18) . .
C5 C4 H4 119.0 . .
C3 C4 H4 119.0 . .
N1 C5 C4 118.7(17) . .
N1 C5 C6 117.6(15) . .
C4 C5 C6 123.7(17) . .
C7 C6 N2 116.7(17) . .
C7 C6 C5 129.7(16) . .
N2 C6 C5 113.7(16) . .
C6 C7 C8 121.2(17) . .
C6 C7 H7 119.4 . .
C8 C7 H7 119.4 . .
C9 C8 C7 119(2) . .
C9 C8 H8 120.3 . .
C7 C8 H8 120.3 . .
C8 C9 C10 120(2) . .
C8 C9 H9 119.9 . .
C10 C9 H9 119.9 . .
N2 C10 C9 120.4(16) . .
N2 C10 C11 112.3(16) . .
C9 C10 C11 127.1(18) . .
C12 C11 N3 124.7(17) . .
C12 C11 C10 122.6(18) . .
N3 C11 C10 112.6(17) . .
C11 C12 C13 119(2) . .
C11 C12 H12 120.4 . .
C13 C12 H12 120.4 . .
C12 C13 C14 119(2) . .
C12 C13 H13 120.3 . .
C14 C13 H13 120.3 . .
C15 C14 C13 119.8(18) . .
C15 C14 H14 120.1 . .
C13 C14 H14 120.1 . .
C14 C15 N3 122.0(18) . .
C14 C15 C16 122.8(15) . .
N3 C15 C16 114.6(17) . .
O005 C16 O006 127.4(19) . .
O005 C16 C15 117.1(18) . .
O006 C16 C15 114.9(17) . .
N4 C17 C18 128(2) . .
N4 C17 H17 116.2 . .
C18 C17 H17 116.2 . .
C17 C18 C19 117(2) . .
C17 C18 H18 121.4 . .
C19 C18 H18 121.4 . .
C20 C19 C18 120(2) . .
C20 C19 C22 121(2) . .
C18 C19 C22 119(2) . .
C19 C20 C21 120(2) . .
C19 C20 H20 120.0 . .
C21 C20 H20 120.0 . .
N4 C21 C20 124(2) . .
N4 C21 H21 118.1 . .
C20 C21 H21 118.1 . .
C19 C22 H22A 109.5 . .
C19 C22 H22B 109.5 . .
H22A C22 H22B 109.5 . .
C19 C22 H22C 109.5 . .
H22A C22 H22C 109.5 . .
H22B C22 H22C 109.5 . .
C24 C23 N5 121.7(17) . .
C24 C23 H23 119.2 . .
N5 C23 H23 119.2 . .
C23 C24 C25 124.9(18) . .
C23 C24 H24 117.6 . .
C25 C24 H24 117.6 . .
C24 C25 C26 112.2(18) . .
C24 C25 C28 123.3(18) . .
C26 C25 C28 124.5(18) . .
C27 C26 C25 123.6(19) . .
C27 C26 H26 118.2 . .
C25 C26 H26 118.2 . .
C26 C27 N5 122.6(18) . .
C26 C27 H27 118.7 . .
N5 C27 H27 118.7 . .
C25 C28 H28A 109.5 . .
C25 C28 H28B 109.5 . .
H28A C28 H28B 109.5 . .
C25 C28 H28C 109.5 . .
H28A C28 H28C 109.5 . .
H28B C28 H28C 109.5 . .
N6 C29 C30 178(2) . .
C29 C30 H30A 109.5 . .
C29 C30 H30B 109.5 . .
H30A C30 H30B 109.5 . .
C29 C30 H30C 109.5 . .
H30A C30 H30C 109.5 . .
H30B C30 H30C 109.5 . .
C1 N1 C5 118.9(14) . .
C1 N1 Ru1 129.8(12) . .
C5 N1 Ru1 111.2(11) . .
C10 N2 C6 122.2(15) . .
C10 N2 Ru1 121.6(11) . .
C6 N2 Ru1 116.2(12) . .
C15 N3 C11 114.7(16) . .
C15 N3 Ru1 130.5(13) . .
C11 N3 Ru1 114.3(11) . .
C21 N4 C17 111.7(18) . .
C21 N4 Ru1 122.0(14) . .
C17 N4 Ru1 126.3(14) . .
C27 N5 C23 115.1(16) . .
C27 N5 Ru1 122.1(13) . .
C23 N5 Ru1 122.8(12) . .
C29 N6 Ru1 177.6(15) . .
N2 Ru1 N1 81.3(6) . .
N2 Ru1 N6 177.4(5) . .
N1 Ru1 N6 96.7(6) . .
N2 Ru1 N4 92.4(6) . .
N1 Ru1 N4 90.4(5) . .
N6 Ru1 N4 89.3(6) . .
N2 Ru1 N3 78.9(6) . .
N1 Ru1 N3 160.2(6) . .
N6 Ru1 N3 103.1(5) . .
N4 Ru1 N3 90.0(6) . .
N2 Ru1 N5 91.3(5) . .
N1 Ru1 N5 90.2(5) . .
N6 Ru1 N5 87.0(5) . .
N4 Ru1 N5 176.3(6) . .
N3 Ru1 N5 90.6(5) . .
F5 P2 F3 90.6(12) . .
F5 P2 F4 85.4(13) . .
F3 P2 F4 100.7(14) . .
F5 P2 F2 175.1(15) . .
F3 P2 F2 93.1(10) . .
F4 P2 F2 97.1(15) . .
F5 P2 F1 99.2(16) . .
F3 P2 F1 86.0(13) . .
F4 P2 F1 171.9(15) . .
F2 P2 F1 77.8(12) . .
F5 P2 F6 92.5(12) . .
F3 P2 F6 176.6(13) . .
F4 P2 F6 78.2(13) . .
F2 P2 F6 83.9(11) . .
F1 P2 F6 94.9(13) . .
F7 P1 F7 180.0 2_776 .
F7 P1 F8 86.2(11) 2_776 .
F7 P1 F8 93.8(11) . .
F7 P1 F8 93.8(11) 2_776 2_776
F7 P1 F8 86.2(11) . 2_776
F8 P1 F8 180.0 . 2_776
F7 P1 F9 86.3(9) 2_776 .
F7 P1 F9 93.7(9) . .
F8 P1 F9 93.7(10) . .
F8 P1 F9 86.3(10) 2_776 .
F7 P1 F9 93.7(9) 2_776 2_776
F7 P1 F9 86.3(9) . 2_776
F8 P1 F9 86.3(10) . 2_776
F8 P1 F9 93.7(10) 2_776 2_776
F9 P1 F9 179.999(10) . 2_776

loop_
_geom_bond_atom_site_label_1
_geom_bond_atom_site_label_2
_geom_bond_distance
_geom_bond_site_symmetry_2
C1 N1 1.31(2) .
C1 C2 1.33(2) .
C1 H1 0.9300 .
C2 C3 1.39(3) .
C2 H2 0.9300 .
C3 C4 1.39(3) .
C3 H3 0.9300 .
C4 C5 1.38(2) .
C4 H4 0.9300 .
C5 N1 1.38(2) .
C5 C6 1.42(2) .
C6 C7 1.37(2) .
C6 N2 1.40(2) .
C7 C8 1.39(3) .
C7 H7 0.9300 .
C8 C9 1.35(3) .
C8 H8 0.9300 .
C9 C10 1.38(2) .
C9 H9 0.9300 .
C10 N2 1.32(2) .
C10 C11 1.53(2) .
C11 C12 1.32(2) .
C11 N3 1.38(2) .
C12 C13 1.36(2) .
C12 H12 0.9300 .
C13 C14 1.37(2) .
C13 H13 0.9300 .
C14 C15 1.36(2) .
C14 H14 0.9300 .
C15 N3 1.38(2) .
C15 C16 1.53(3) .
C16 O005 1.21(2) .
C16 O006 1.26(2) .
C17 N4 1.33(2) .
C17 C18 1.34(2) .
C17 H17 0.9300 .
C18 C19 1.35(3) .
C18 H18 0.9300 .
C19 C20 1.28(3) .
C19 C22 1.50(3) .
C20 C21 1.40(3) .
C20 H20 0.9300 .
C21 N4 1.33(2) .
C21 H21 0.9300 .
C22 H22A 0.9600 .
C22 H22B 0.9600 .
C22 H22C 0.9600 .
C23 C24 1.33(2) .
C23 N5 1.41(2) .
C23 H23 0.9300 .
C24 C25 1.39(2) .
C24 H24 0.9300 .
C25 C26 1.41(2) .
C25 C28 1.43(2) .
C26 C27 1.35(2) .
C26 H26 0.9300 .
C27 N5 1.36(2) .
C27 H27 0.9300 .
C28 H28A 0.9600 .
C28 H28B 0.9600 .
C28 H28C 0.9600 .
C29 N6 1.100(19) .
C29 C30 1.42(3) .
C30 H30A 0.9600 .
C30 H30B 0.9600 .
C30 H30C 0.9600 .
N1 Ru1 2.064(13) .
N2 Ru1 1.960(14) .
N3 Ru1 2.082(14) .
N4 Ru1 2.063(15) .
N5 Ru1 2.094(14) .
N6 Ru1 2.081(15) .
F1 P2 1.56(3) .
F2 P2 1.529(19) .
F3 P2 1.475(18) .
F4 P2 1.52(3) .
F5 P2 1.47(2) .
F6 P2 1.61(2) .
F7 P1 1.49(2) .
F8 P1 1.518(16) .
F9 P1 1.523(13) .
P1 F7 1.49(2) 2_776
P1 F8 1.518(17) 2_776
P1 F9 1.523(13) 2_776
